data_7009172
loop_
_publ_author_name
'Godfrey, Stephen M.'
'McAuliffe, Charles A.'
'Peaker, Andrew T.'
'Pritchard, Robin G.'

_publ_section_title
;
 The reaction of tertiary aryl phosphites with diiodine at ambient
 temperatures; structural characterisation of the tertiary phosphite
 tetraiodides (PhO)3PI4, (4-MeC6H4O)3PI4 and (2,4-But2C6H3O)3PI4
;
_journal_issue 8
_journal_name_full 'Journal of the Chemical Society, Dalton Transactions'
_journal_page_first 1287
_journal_paper_doi 10.1039/a909057f
_journal_year 2000
_chemical_formula_sum 'C18 H15 I4 O3 P'
_chemical_formula_weight 817.87
_chemical_name_systematic
; 
 ? 
;
_space_group_IT_number 19
_symmetry_cell_setting orthorhombic
_symmetry_space_group_name_Hall 'P 2ac 2ab'
_symmetry_space_group_name_H-M 'P 21 21 21'
_atom_sites_solution_hydrogens geom
_atom_sites_solution_primary direct
_atom_sites_solution_secondary difmap
_audit_creation_method SHELXL-97
_cell_angle_alpha 90.00
_cell_angle_beta 90.00
_cell_angle_gamma 90.00
_cell_formula_units_Z 4
_cell_length_a 9.3386(10)
_cell_length_b 10.000(2)
_cell_length_c 24.168(2)
_cell_measurement_temperature 203(2)
_cell_volume 2257.0(5)
_computing_structure_refinement 'SHELXL-97 (Sheldrick, 1997)'
_computing_structure_solution 'SHELXS-97 (Sheldrick, 1990)'
_diffrn_ambient_temperature 203(2)
_diffrn_measured_fraction_theta_full 0.987
_diffrn_measured_fraction_theta_max 0.987
_diffrn_radiation_monochromator graphite
_diffrn_radiation_source 'fine-focus sealed tube'
_diffrn_radiation_type MoK\a
_diffrn_radiation_wavelength 0.71069
_diffrn_reflns_av_R_equivalents 0.0000
_diffrn_reflns_av_sigmaI/netI 0.0110
_diffrn_reflns_limit_h_max 11
_diffrn_reflns_limit_h_min 0
_diffrn_reflns_limit_k_max 11
_diffrn_reflns_limit_k_min 0
_diffrn_reflns_limit_l_max 28
_diffrn_reflns_limit_l_min 0
_diffrn_reflns_number 2243
_diffrn_reflns_theta_full 24.96
_diffrn_reflns_theta_max 24.96
_diffrn_reflns_theta_min 1.69
_exptl_absorpt_coefficient_mu 5.608
_exptl_absorpt_correction_T_max 0.4001
_exptl_absorpt_correction_T_min 0.3345
_exptl_crystal_colour brown
_exptl_crystal_density_diffrn 2.407
_exptl_crystal_density_method 'not measured'
_exptl_crystal_description needle
_exptl_crystal_F_000 1496
_exptl_crystal_size_max 0.25
_exptl_crystal_size_mid 0.25
_exptl_crystal_size_min 0.20
_refine_diff_density_max 0.894
_refine_diff_density_min -2.038
_refine_diff_density_rms 0.167
_refine_ls_abs_structure_details 'Flack H D (1983), Acta Cryst. A39, 876-881'
_refine_ls_abs_structure_Flack -0.02(5)
_refine_ls_extinction_method none
_refine_ls_goodness_of_fit_ref 1.115
_refine_ls_hydrogen_treatment mixed
_refine_ls_matrix_type full
_refine_ls_number_parameters 221
_refine_ls_number_reflns 2243
_refine_ls_number_restraints 0
_refine_ls_restrained_S_all 1.115
_refine_ls_R_factor_all 0.0306
_refine_ls_R_factor_gt 0.0285
_refine_ls_shift/su_max 0.006
_refine_ls_shift/su_mean 0.001
_refine_ls_structure_factor_coef Fsqd
_refine_ls_weighting_details 'w=1/[\s^2^(Fo^2^)+(0.0575P)^2^+3.5410P] where P=(Fo^2^+2Fc^2^)/3'
_refine_ls_weighting_scheme calc
_refine_ls_wR_factor_gt 0.0738
_refine_ls_wR_factor_ref 0.0766
_reflns_number_gt 2185
_reflns_number_total 2243
_reflns_threshold_expression >2sigma(I)
_cod_data_source_file a909057f.txt
_cod_data_source_block ap1
_cod_depositor_comments
;
The following automatic conversions were performed:

'_refine_ls_weighting_scheme' value 'calc
w=1/[\s^2^(Fo^2^)+(0.0575P)^2^+3.5410P] where P=(Fo^2^+2Fc^2^)/3' was
changed to 'calc'. New tag '_refine_ls_weighting_details' was
created. The value of the new tag was set to
'w=1/[\s^2^(Fo^2^)+(0.0575P)^2^+3.5410P] where P=(Fo^2^+2Fc^2^)/3'.

Automatic conversion script
Id: cif_fix_values 3143 2015-03-26 13:38:13Z robertas 
;
_cod_original_sg_symbol_H-M 'P 212121'
_cod_database_code 7009172

loop_
_symmetry_equiv_pos_as_xyz
'x, y, z'
'-x+1/2, -y, z+1/2'
'x+1/2, -y+1/2, -z'
'-x, y+1/2, -z+1/2'

loop_
_atom_site_label
_atom_site_type_symbol
_atom_site_fract_x
_atom_site_fract_y
_atom_site_fract_z
_atom_site_U_iso_or_equiv
_atom_site_adp_type
_atom_site_occupancy
_atom_site_calc_flag
_atom_site_refinement_flags
_atom_site_disorder_assembly
_atom_site_disorder_group
I1 I 0.42812(5) 0.12594(5) 0.85522(2) 0.02388(15) Uani 1 d . . .
P1 P 0.2009(2) 0.2288(2) 0.84685(8) 0.0184(4) Uani 1 d . . .
O1 O 0.0914(6) 0.1347(5) 0.8194(2) 0.0233(12) Uani 1 d . . .
O2 O 0.1327(6) 0.2742(5) 0.9025(2) 0.0251(12) Uani 1 d . . .
C6 C 0.1455(9) -0.0915(8) 0.7958(3) 0.0233(17) Uiso 1 d . . .
H6 H 0.1430 -0.1137 0.8335 0.028 Uiso 1 calc R . .
C8 C 0.0634(9) 0.0902(9) 0.9604(3) 0.0265(18) Uani 1 d . . .
H8 H 0.0136 0.0518 0.9306 0.032 Uiso 1 calc R . .
C3 C 0.1477(9) -0.0221(9) 0.6844(3) 0.0267(18) Uani 1 d . . .
H3 H 0.1475 0.0004 0.6466 0.032 Uiso 1 calc R . .
C9 C 0.0610(10) 0.0302(9) 1.0123(3) 0.0300(19) Uani 1 d . . .
H9 H 0.0107 -0.0502 1.0178 0.036 Uiso 1 calc R . .
C1 C 0.1227(8) 0.0375(7) 0.7780(3) 0.0186(15) Uani 1 d . . .
C2 C 0.1218(8) 0.0758(8) 0.7240(3) 0.0227(17) Uani 1 d . . .
H2 H 0.1044 0.1651 0.7138 0.027 Uiso 1 calc R . .
C7 C 0.1376(9) 0.2030(8) 0.9536(3) 0.0209(16) Uani 1 d . . .
C5 C 0.1727(9) -0.1884(8) 0.7553(3) 0.0256(18) Uani 1 d . . .
H5 H 0.1901 -0.2775 0.7657 0.031 Uiso 1 calc R . .
C4 C 0.1738(9) -0.1532(8) 0.7006(3) 0.0252(18) Uani 1 d . . .
H4 H 0.1925 -0.2186 0.6736 0.030 Uiso 1 calc R . .
O3 O 0.2047(6) 0.3570(6) 0.8108(2) 0.0220(12) Uani 1 d . . .
C12 C 0.2110(9) 0.2668(9) 0.9953(4) 0.0253(18) Uani 1 d . . .
H12 H 0.2608 0.3471 0.9891 0.030 Uiso 1 calc R . .
C10 C 0.1326(10) 0.0891(9) 1.0553(4) 0.0305(19) Uani 1 d . . .
H10 H 0.1307 0.0497 1.0906 0.037 Uiso 1 calc R . .
C13 C 0.2858(8) 0.4722(8) 0.8283(3) 0.0211(17) Uani 1 d . . .
C11 C 0.2077(11) 0.2068(10) 1.0468(4) 0.034(2) Uani 1 d . . .
H11 H 0.2571 0.2463 1.0765 0.040 Uiso 1 calc R . .
C14 C 0.2298(9) 0.5515(8) 0.8700(3) 0.0229(17) Uani 1 d . . .
H14 H 0.1413 0.5308 0.8864 0.027 Uiso 1 calc R . .
C17 C 0.4875(9) 0.6109(9) 0.8188(4) 0.0301(19) Uani 1 d . . .
H17 H 0.5744 0.6318 0.8011 0.036 Uiso 1 calc R . .
C16 C 0.4372(10) 0.6913(9) 0.8607(4) 0.032(2) Uani 1 d . . .
H16 H 0.4903 0.7665 0.8719 0.039 Uiso 1 calc R . .
C15 C 0.3072(10) 0.6615(9) 0.8867(4) 0.0285(18) Uani 1 d . . .
H15 H 0.2730 0.7161 0.9154 0.034 Uiso 1 calc R . .
C18 C 0.41105(3) 0.49983(3) 0.802651(13) 0.0261(18) Uani 1 d . . .
H18 H 0.4453 0.4441 0.7743 0.031 Uiso 1 calc R . .
I2 I 0.74664(3) -0.03420(3) 0.844201(13) 0.02634(15) Uani 1 d R . .
I3 I 0.86148(3) -0.23877(3) 0.926581(13) 0.02327(14) Uani 1 d R . .
I4 I 0.97872(3) -0.42194(3) 1.001421(13) 0.03248(16) Uani 1 d R . .

loop_
_atom_site_aniso_label
_atom_site_aniso_U_11
_atom_site_aniso_U_22
_atom_site_aniso_U_33
_atom_site_aniso_U_23
_atom_site_aniso_U_13
_atom_site_aniso_U_12
I1 0.0213(3) 0.0267(3) 0.0236(3) 0.0026(2) -0.0040(2) 0.0004(2)
P1 0.0201(8) 0.0188(9) 0.0164(9) 0.0002(8) 0.0000(8) 0.0008(8)
O1 0.020(3) 0.023(3) 0.027(3) -0.006(2) 0.003(2) -0.001(2)
O2 0.032(3) 0.023(3) 0.020(3) 0.002(2) 0.002(2) 0.002(3)
C8 0.029(4) 0.033(4) 0.017(4) -0.001(4) 0.002(4) -0.009(4)
C3 0.027(4) 0.035(5) 0.018(4) 0.002(4) 0.001(3) 0.002(4)
C9 0.036(4) 0.029(4) 0.024(4) 0.007(4) -0.001(4) -0.005(4)
C1 0.018(3) 0.019(4) 0.018(4) -0.004(3) 0.002(3) 0.000(3)
C2 0.018(4) 0.023(4) 0.026(4) 0.008(3) -0.001(3) -0.001(3)
C7 0.026(4) 0.026(4) 0.010(3) -0.001(3) 0.007(3) 0.000(4)
C5 0.032(4) 0.018(4) 0.028(4) -0.002(3) 0.002(4) 0.006(3)
C4 0.025(4) 0.024(4) 0.027(4) -0.006(3) 0.005(4) -0.002(4)
O3 0.028(3) 0.025(3) 0.013(2) 0.002(2) -0.001(2) -0.001(3)
C12 0.033(4) 0.024(4) 0.019(4) -0.002(3) -0.003(3) -0.007(4)
C10 0.036(4) 0.034(4) 0.021(4) 0.005(4) 0.010(4) 0.007(4)
C13 0.023(4) 0.018(4) 0.023(4) 0.011(3) -0.006(3) 0.000(3)
C11 0.043(5) 0.036(5) 0.021(4) -0.007(4) -0.005(4) 0.009(4)
C14 0.026(4) 0.026(4) 0.017(4) 0.006(3) 0.002(3) -0.001(4)
C17 0.018(4) 0.038(5) 0.034(5) 0.013(4) -0.002(4) -0.011(4)
C16 0.035(5) 0.024(4) 0.038(5) 0.008(4) -0.011(4) -0.003(4)
C15 0.037(4) 0.027(4) 0.021(4) 0.000(3) -0.003(4) -0.005(4)
C18 0.026(4) 0.031(5) 0.021(4) 0.007(4) 0.002(3) 0.002(4)
I2 0.0214(3) 0.0259(3) 0.0318(3) 0.0055(2) -0.0022(2) 0.0008(2)
I3 0.0244(3) 0.0221(3) 0.0233(3) -0.0029(2) -0.0002(2) -0.0003(2)
I4 0.0367(3) 0.0354(3) 0.0254(3) 0.0056(2) -0.0021(2) 0.0050(3)

loop_
_atom_type_symbol
_atom_type_description
_atom_type_scat_dispersion_real
_atom_type_scat_dispersion_imag
_atom_type_scat_source
C C 0.0033 0.0016 'International Tables Vol C Tables 4.2.6.8 and 6.1.1.4'
H H 0.0000 0.0000 'International Tables Vol C Tables 4.2.6.8 and 6.1.1.4'
O O 0.0106 0.0060 'International Tables Vol C Tables 4.2.6.8 and 6.1.1.4'
P P 0.1023 0.0942 'International Tables Vol C Tables 4.2.6.8 and 6.1.1.4'
I I -0.4742 1.8119 'International Tables Vol C Tables 4.2.6.8 and 6.1.1.4'

loop_
_geom_angle_atom_site_label_1
_geom_angle_atom_site_label_2
_geom_angle_atom_site_label_3
_geom_angle
_geom_angle_site_symmetry_1
_geom_angle_site_symmetry_3
_geom_angle_publ_flag
O1 P1 O3 106.2(3) . . ?
O1 P1 O2 106.2(3) . . ?
O3 P1 O2 104.7(3) . . ?
O1 P1 I1 111.5(2) . . ?
O3 P1 I1 112.8(2) . . ?
O2 P1 I1 114.9(2) . . ?
C1 O1 P1 125.7(5) . . ?
C7 O2 P1 126.2(5) . . ?
C1 C6 C5 117.3(8) . . ?
C7 C8 C9 119.0(8) . . ?
C2 C3 C4 120.1(8) . . ?
C10 C9 C8 119.4(9) . . ?
C2 C1 C6 124.3(7) . . ?
C2 C1 O1 118.7(7) . . ?
C6 C1 O1 116.9(7) . . ?
C1 C2 C3 117.5(7) . . ?
C8 C7 C12 124.2(8) . . ?
C8 C7 O2 120.8(7) . . ?
C12 C7 O2 114.8(7) . . ?
C4 C5 C6 119.9(8) . . ?
C5 C4 C3 120.9(8) . . ?
C13 O3 P1 120.5(5) . . ?
C7 C12 C11 116.5(8) . . ?
C9 C10 C11 120.0(8) . . ?
C18 C13 C14 122.9(7) . . ?
C18 C13 O3 118.9(7) . . ?
C14 C13 O3 118.2(7) . . ?
C12 C11 C10 120.9(8) . . ?
C15 C14 C13 118.2(8) . . ?
C18 C17 C16 120.2(7) . . ?
C17 C16 C15 120.1(9) . . ?
C14 C15 C16 119.6(9) . . ?
C13 C18 C17 118.9(5) . . ?
I4 I3 I2 177.5 . . ?

loop_
_geom_bond_atom_site_label_1
_geom_bond_atom_site_label_2
_geom_bond_distance
_geom_bond_site_symmetry_2
_geom_bond_publ_flag
I1 P1 2.366(2) . ?
P1 O1 1.540(6) . ?
P1 O3 1.550(6) . ?
P1 O2 1.556(6) . ?
O1 C1 1.425(9) . ?
O2 C7 1.428(9) . ?
C6 C1 1.376(11) . ?
C6 C5 1.400(11) . ?
C8 C7 1.334(12) . ?
C8 C9 1.390(12) . ?
C3 C2 1.389(12) . ?
C3 C4 1.390(12) . ?
C9 C10 1.369(13) . ?
C1 C2 1.361(11) . ?
C7 C12 1.375(12) . ?
C5 C4 1.368(12) . ?
O3 C13 1.442(10) . ?
C12 C11 1.383(13) . ?
C10 C11 1.385(14) . ?
C13 C18 1.352(8) . ?
C13 C14 1.385(12) . ?
C14 C15 1.377(12) . ?
C17 C18 1.377(9) . ?
C17 C16 1.376(13) . ?
C16 C15 1.399(13) . ?
I2 I3 3.0494 . ?
I3 I4 2.7974 . ?
